data_4506001
loop_
_publ_author_name
'Niu, Dan'
'Yang, Jin'
'Guo, Jiao'
'Kan, Wei-Qiu'
'Song, Shu-Yan'
'Du, Peng'
'Ma, Jian-Fang'

_publ_section_title
;
 Syntheses, Structures, and Photoluminescent Properties of 12 New
 Metal--Organic Frameworks Constructed by a Flexible Dicarboxylate and
 Various N-Donor Ligands
;
_journal_issue 5
_journal_name_full 'Crystal Growth &amp; Design'
_journal_page_first 2397
_journal_paper_doi 10.1021/cg3000526
_journal_volume 12
_journal_year 2012
_chemical_formula_moiety 'C25 H24 Co0.50 N3 O7'
_chemical_formula_sum 'C25 H24 Co0.5 N3 O7'
_chemical_formula_weight 507.94
_chemical_name_systematic
;
 ?
;
_space_group_IT_number 2
_symmetry_cell_setting triclinic
_symmetry_space_group_name_Hall '-P 1'
_symmetry_space_group_name_H-M 'P -1'
_atom_sites_solution_hydrogens geom
_atom_sites_solution_primary direct
_atom_sites_solution_secondary difmap
_audit_creation_method SHELXL-97
_cell_angle_alpha 71.897(4)
_cell_angle_beta 73.467(4)
_cell_angle_gamma 85.931(4)
_cell_formula_units_Z 2
_cell_length_a 9.4457(5)
_cell_length_b 9.8630(4)
_cell_length_c 14.2574(6)
_cell_measurement_reflns_used 3167
_cell_measurement_temperature 293(2)
_cell_measurement_theta_max 29.1109
_cell_measurement_theta_min 3.0694
_cell_volume 1210.09(10)
_computing_cell_refinement CrysAlis
_computing_data_collection 'CrysAlis (Oxford Diffraction, 2006)'
_computing_data_reduction CrysAlis
_computing_structure_refinement 'SHELXL-97 (Sheldrick, 1997)'
_computing_structure_solution 'SHELXS-97 (Sheldrick, 1997)'
_diffrn_ambient_temperature 293(2)
_diffrn_detector_area_resol_mean 10.0
_diffrn_measured_fraction_theta_full 0.994
_diffrn_measured_fraction_theta_max 0.994
_diffrn_measurement_device_type 'Oxford Diffraction Gemini R Ultra'
_diffrn_measurement_method '\w scan'
_diffrn_radiation_monochromator graphite
_diffrn_radiation_source 'fine-focus sealed tube'
_diffrn_radiation_type MoK\a
_diffrn_radiation_wavelength 0.71073
_diffrn_reflns_av_R_equivalents 0.0224
_diffrn_reflns_av_sigmaI/netI 0.0420
_diffrn_reflns_limit_h_max 8
_diffrn_reflns_limit_h_min -11
_diffrn_reflns_limit_k_max 11
_diffrn_reflns_limit_k_min -11
_diffrn_reflns_limit_l_max 16
_diffrn_reflns_limit_l_min -16
_diffrn_reflns_number 7728
_diffrn_reflns_theta_full 25.03
_diffrn_reflns_theta_max 25.03
_diffrn_reflns_theta_min 3.08
_exptl_absorpt_coefficient_mu 0.429
_exptl_absorpt_correction_T_max 0.875
_exptl_absorpt_correction_T_min 0.822
_exptl_absorpt_correction_type multi-scan
_exptl_crystal_colour pink
_exptl_crystal_density_diffrn 1.394
_exptl_crystal_density_method 'not measured'
_exptl_crystal_description needle
_exptl_crystal_F_000 529
_exptl_crystal_size_max 0.22
_exptl_crystal_size_mid 0.20
_exptl_crystal_size_min 0.10
_refine_diff_density_max 0.999
_refine_diff_density_min -0.619
_refine_diff_density_rms 0.059
_refine_ls_extinction_method none
_refine_ls_goodness_of_fit_ref 1.029
_refine_ls_hydrogen_treatment mixed
_refine_ls_matrix_type full
_refine_ls_number_parameters 329
_refine_ls_number_reflns 4260
_refine_ls_number_restraints 6
_refine_ls_restrained_S_all 1.029
_refine_ls_R_factor_all 0.0655
_refine_ls_R_factor_gt 0.0526
_refine_ls_shift/su_max 0.001
_refine_ls_shift/su_mean 0.000
_refine_ls_structure_factor_coef Fsqd
_refine_ls_weighting_details 'calc w=1/[\s^2^(Fo^2^)+(0.0792P)^2^+0.7138P] where P=(Fo^2^+2Fc^2^)/3'
_refine_ls_weighting_scheme calc
_refine_ls_wR_factor_gt 0.1385
_refine_ls_wR_factor_ref 0.1502
_reflns_number_gt 3485
_reflns_number_total 4260
_reflns_threshold_expression >2\s(I)
_cod_data_source_file cg3000526_si_002.cif
_cod_data_source_block Compound-11
_cod_original_sg_symbol_Hall -p1
_cod_original_sg_symbol_H-M p-1
_cod_original_formula_sum 'C25 H24 Co0.50 N3 O7'
_cod_database_code 4506001

loop_
_symmetry_equiv_pos_as_xyz
'x, y, z'
'-x, -y, -z'

loop_
_atom_site_label
_atom_site_type_symbol
_atom_site_fract_x
_atom_site_fract_y
_atom_site_fract_z
_atom_site_U_iso_or_equiv
_atom_site_adp_type
_atom_site_occupancy
_atom_site_symmetry_multiplicity
_atom_site_calc_flag
_atom_site_refinement_flags
Co1 Co 0.5000 0.0000 0.0000 0.0339(2) Uani 1 2 d S
C1 C 1.2412(4) 0.9116(3) -0.3269(3) 0.0465(8) Uani 1 1 d .
C2 C 1.1823(3) 0.8822(3) -0.4048(2) 0.0400(7) Uani 1 1 d .
C3 C 1.2571(4) 0.9257(3) -0.5085(2) 0.0461(8) Uani 1 1 d .
H3 H 1.3478 0.9734 -0.5310 0.055 Uiso 1 1 calc R
C4 C 1.1973(4) 0.8984(4) -0.5772(2) 0.0486(8) Uani 1 1 d .
H4 H 1.2479 0.9281 -0.6466 0.058 Uiso 1 1 calc R
C5 C 1.0625(4) 0.8273(3) -0.5458(2) 0.0449(8) Uani 1 1 d .
H5 H 1.0224 0.8102 -0.5937 0.054 Uiso 1 1 calc R
C6 C 0.9885(4) 0.7822(3) -0.4422(2) 0.0407(7) Uani 1 1 d .
C7 C 1.0486(4) 0.8089(3) -0.3719(2) 0.0436(7) Uani 1 1 d .
H7 H 0.9992 0.7776 -0.3023 0.052 Uiso 1 1 calc R
C8 C 0.7937(4) 0.6733(4) -0.4717(3) 0.0499(8) Uani 1 1 d .
H8A H 0.8642 0.6182 -0.5085 0.060 Uiso 1 1 calc R
H8B H 0.7735 0.7595 -0.5214 0.060 Uiso 1 1 calc R
C9 C 0.6538(4) 0.5879(3) -0.4138(2) 0.0443(8) Uani 1 1 d .
C10 C 0.5294(4) 0.6458(4) -0.3630(3) 0.0525(9) Uani 1 1 d .
H10 H 0.5339 0.7387 -0.3609 0.063 Uiso 1 1 calc R
C11 C 0.3994(4) 0.5689(3) -0.3156(3) 0.0481(8) Uani 1 1 d .
H11 H 0.3176 0.6107 -0.2818 0.058 Uiso 1 1 calc R
C12 C 0.3868(3) 0.4297(3) -0.3168(2) 0.0366(7) Uani 1 1 d .
C13 C 0.5118(4) 0.3722(3) -0.3682(2) 0.0447(8) Uani 1 1 d .
H13 H 0.5075 0.2796 -0.3709 0.054 Uiso 1 1 calc R
C14 C 0.6431(4) 0.4501(3) -0.4155(3) 0.0466(8) Uani 1 1 d .
H14 H 0.7255 0.4086 -0.4489 0.056 Uiso 1 1 calc R
C15 C 0.2418(3) 0.3532(3) -0.2715(2) 0.0365(7) Uani 1 1 d .
C16 C 0.1169(4) 0.4235(4) -0.2958(2) 0.0469(8) Uani 1 1 d .
H16 H 0.1270 0.5175 -0.3382 0.056 Uiso 1 1 calc R
C17 C -0.0201(4) 0.3583(4) -0.2591(3) 0.0523(9) Uani 1 1 d .
H17 H -0.1004 0.4075 -0.2779 0.063 Uiso 1 1 calc R
C18 C -0.0386(4) 0.2209(4) -0.1950(3) 0.0541(9) Uani 1 1 d .
H18 H -0.1309 0.1759 -0.1707 0.065 Uiso 1 1 calc R
C19 C 0.0817(4) 0.1498(4) -0.1666(3) 0.0485(8) Uani 1 1 d .
H19 H 0.0689 0.0574 -0.1217 0.058 Uiso 1 1 calc R
C20 C 0.2210(3) 0.2139(3) -0.2040(2) 0.0364(7) Uani 1 1 d .
C21 C 0.3450(3) 0.1285(3) -0.1680(2) 0.0356(7) Uani 1 1 d .
C22 C 0.3309(4) -0.2340(3) -0.0382(2) 0.0447(8) Uani 1 1 d .
H22 H 0.3079 -0.1693 -0.0948 0.054 Uiso 1 1 calc R
C23 C 0.4102(4) -0.3285(3) 0.0891(3) 0.0457(8) Uani 1 1 d .
H23 H 0.4568 -0.3399 0.1403 0.055 Uiso 1 1 calc R
C24 C 0.2042(4) -0.4493(4) -0.0387(3) 0.0584(10) Uani 1 1 d .
H24A H 0.2448 -0.5435 -0.0345 0.070 Uiso 1 1 calc R
H24B H 0.2107 -0.4000 -0.1102 0.070 Uiso 1 1 calc R
C25 C 0.0461(4) -0.4645(4) 0.0218(3) 0.0612(10) Uani 1 1 d .
H25A H 0.0073 -0.3709 0.0222 0.073 Uiso 1 1 calc R
H25B H 0.0387 -0.5208 0.0923 0.073 Uiso 1 1 calc R
N1 N 0.2936(3) -0.3706(3) -0.0029(2) 0.0454(6) Uani 1 1 d .
N2 N 0.3439(3) -0.4341(3) 0.0803(2) 0.0534(7) Uani 1 1 d .
N3 N 0.4057(3) -0.2016(3) 0.01804(18) 0.0386(6) Uani 1 1 d .
O1 O 1.3497(3) 1.0070(3) -0.36582(18) 0.0573(6) Uani 1 1 d .
O2 O 1.1929(3) 0.8529(3) -0.23528(19) 0.0650(7) Uani 1 1 d .
O1W O 0.3497(2) 0.0109(2) 0.13835(16) 0.0433(5) Uani 1 1 d D
O3 O 0.8540(3) 0.7095(2) -0.40158(16) 0.0504(6) Uani 1 1 d .
H1A H 0.422(3) -0.012(3) 0.170(3) 0.076 Uiso 1 1 d D
H1B H 0.319(4) 0.097(2) 0.143(3) 0.076 Uiso 1 1 d D
O2W O 0.2967(4) 0.2652(4) 0.1911(3) 0.0877(9) Uiso 1 1 d D
O4 O 0.3540(2) 0.1219(2) -0.08123(16) 0.0451(5) Uani 1 1 d .
O5 O 0.4295(2) 0.0644(2) -0.22512(16) 0.0460(5) Uani 1 1 d .
H2B H 0.383(2) 0.265(3) 0.204(3) 0.069 Uiso 1 1 d D
H2A H 0.282(3) 0.351(2) 0.150(2) 0.069 Uiso 1 1 d D

loop_
_atom_site_aniso_label
_atom_site_aniso_U_11
_atom_site_aniso_U_22
_atom_site_aniso_U_33
_atom_site_aniso_U_23
_atom_site_aniso_U_13
_atom_site_aniso_U_12
Co1 0.0315(3) 0.0373(3) 0.0342(3) -0.0094(2) -0.0109(2) -0.0071(2)
C1 0.053(2) 0.0419(17) 0.047(2) -0.0139(15) -0.0191(16) 0.0076(16)
C2 0.0428(18) 0.0360(15) 0.0423(17) -0.0116(13) -0.0151(14) 0.0059(14)
C3 0.0398(19) 0.0464(18) 0.0491(19) -0.0145(15) -0.0072(14) -0.0008(15)
C4 0.050(2) 0.0535(19) 0.0367(17) -0.0108(15) -0.0044(14) -0.0052(16)
C5 0.048(2) 0.0444(17) 0.0432(18) -0.0138(14) -0.0139(15) 0.0003(15)
C6 0.0411(18) 0.0378(16) 0.0422(17) -0.0106(13) -0.0121(14) 0.0023(13)
C7 0.048(2) 0.0411(17) 0.0376(16) -0.0080(13) -0.0105(14) 0.0010(15)
C8 0.053(2) 0.0513(19) 0.0463(18) -0.0122(15) -0.0148(15) -0.0109(16)
C9 0.0447(19) 0.0437(17) 0.0419(17) -0.0065(14) -0.0135(14) -0.0046(15)
C10 0.055(2) 0.0402(17) 0.063(2) -0.0195(16) -0.0116(17) -0.0037(16)
C11 0.045(2) 0.0435(18) 0.0554(19) -0.0195(15) -0.0094(15) 0.0061(15)
C12 0.0369(17) 0.0359(15) 0.0374(15) -0.0085(13) -0.0149(13) 0.0043(13)
C13 0.0442(19) 0.0321(15) 0.0545(19) -0.0106(14) -0.0115(15) 0.0020(14)
C14 0.0375(18) 0.0402(17) 0.057(2) -0.0131(15) -0.0076(15) 0.0028(14)
C15 0.0356(17) 0.0414(16) 0.0368(15) -0.0148(13) -0.0141(13) 0.0042(13)
C16 0.0429(19) 0.0535(19) 0.0452(18) -0.0137(15) -0.0173(15) 0.0113(15)
C17 0.0357(19) 0.074(2) 0.055(2) -0.0264(19) -0.0210(15) 0.0149(17)
C18 0.0306(18) 0.076(3) 0.062(2) -0.029(2) -0.0116(15) -0.0035(17)
C19 0.0420(19) 0.0503(19) 0.0536(19) -0.0143(16) -0.0140(15) -0.0049(15)
C20 0.0332(16) 0.0421(16) 0.0385(16) -0.0163(13) -0.0125(12) 0.0004(13)
C21 0.0339(16) 0.0321(14) 0.0405(16) -0.0055(13) -0.0137(13) -0.0079(12)
C22 0.051(2) 0.0406(17) 0.0421(17) -0.0049(14) -0.0174(15) -0.0144(15)
C23 0.0470(19) 0.0425(17) 0.0516(19) -0.0096(15) -0.0232(15) -0.0060(15)
C24 0.069(3) 0.060(2) 0.055(2) -0.0242(18) -0.0179(18) -0.0232(19)
C25 0.063(2) 0.072(2) 0.057(2) -0.0275(19) -0.0166(18) -0.023(2)
N1 0.0495(16) 0.0449(15) 0.0439(15) -0.0118(12) -0.0143(12) -0.0159(13)
N2 0.0596(19) 0.0413(15) 0.0609(18) -0.0079(13) -0.0253(15) -0.0077(14)
N3 0.0364(14) 0.0395(14) 0.0405(14) -0.0101(11) -0.0119(11) -0.0075(11)
O1 0.0576(16) 0.0644(15) 0.0517(14) -0.0163(12) -0.0158(12) -0.0140(13)
O2 0.0809(19) 0.0686(16) 0.0459(15) -0.0084(12) -0.0234(13) -0.0184(14)
O1W 0.0343(12) 0.0516(13) 0.0423(12) -0.0140(10) -0.0071(9) -0.0036(10)
O3 0.0454(14) 0.0595(14) 0.0441(12) -0.0136(11) -0.0078(10) -0.0138(11)
O4 0.0433(13) 0.0543(13) 0.0466(13) -0.0196(10) -0.0225(10) 0.0055(10)
O5 0.0474(13) 0.0512(13) 0.0456(12) -0.0181(11) -0.0210(10) 0.0103(11)

loop_
_atom_type_symbol
_atom_type_description
_atom_type_scat_dispersion_real
_atom_type_scat_dispersion_imag
_atom_type_scat_source
C C 0.0033 0.0016 'International Tables Vol C Tables 4.2.6.8 and 6.1.1.4'
H H 0.0000 0.0000 'International Tables Vol C Tables 4.2.6.8 and 6.1.1.4'
N N 0.0061 0.0033 'International Tables Vol C Tables 4.2.6.8 and 6.1.1.4'
O O 0.0106 0.0060 'International Tables Vol C Tables 4.2.6.8 and 6.1.1.4'
Co Co 0.3494 0.9721 'International Tables Vol C Tables 4.2.6.8 and 6.1.1.4'

loop_
_geom_angle_atom_site_label_1
_geom_angle_atom_site_label_2
_geom_angle_atom_site_label_3
_geom_angle
_geom_angle_site_symmetry_1
_geom_angle_site_symmetry_3
O1W Co1 O1W 180.00(15) . 2_655
O1W Co1 O4 90.82(8) . 2_655
O1W Co1 O4 89.18(8) 2_655 2_655
O1W Co1 O4 89.18(8) . .
O1W Co1 O4 90.82(8) 2_655 .
O4 Co1 O4 180.00(10) 2_655 .
O1W Co1 N3 90.77(9) . .
O1W Co1 N3 89.23(9) 2_655 .
O4 Co1 N3 85.77(9) 2_655 .
O4 Co1 N3 94.23(9) . .
O1W Co1 N3 89.23(9) . 2_655
O1W Co1 N3 90.77(9) 2_655 2_655
O4 Co1 N3 94.23(9) 2_655 2_655
O4 Co1 N3 85.77(9) . 2_655
N3 Co1 N3 180.00(13) . 2_655
O2 C1 O1 123.1(3) . .
O2 C1 C2 122.8(3) . .
O1 C1 C2 114.0(3) . .
C7 C2 C3 119.7(3) . .
C7 C2 C1 118.4(3) . .
C3 C2 C1 121.9(3) . .
C4 C3 C2 119.7(3) . .
C4 C3 H3 120.1 . .
C2 C3 H3 120.1 . .
C3 C4 C5 121.4(3) . .
C3 C4 H4 119.3 . .
C5 C4 H4 119.3 . .
C6 C5 C4 119.0(3) . .
C6 C5 H5 120.5 . .
C4 C5 H5 120.5 . .
C7 C6 O3 115.7(3) . .
C7 C6 C5 120.1(3) . .
O3 C6 C5 124.3(3) . .
C6 C7 C2 120.2(3) . .
C6 C7 H7 119.9 . .
C2 C7 H7 119.9 . .
O3 C8 C9 109.4(3) . .
O3 C8 H8A 109.8 . .
C9 C8 H8A 109.8 . .
O3 C8 H8B 109.8 . .
C9 C8 H8B 109.8 . .
H8A C8 H8B 108.2 . .
C14 C9 C10 117.8(3) . .
C14 C9 C8 120.1(3) . .
C10 C9 C8 122.0(3) . .
C11 C10 C9 121.2(3) . .
C11 C10 H10 119.4 . .
C9 C10 H10 119.4 . .
C10 C11 C12 121.6(3) . .
C10 C11 H11 119.2 . .
C12 C11 H11 119.2 . .
C13 C12 C11 117.0(3) . .
C13 C12 C15 122.6(3) . .
C11 C12 C15 120.2(3) . .
C14 C13 C12 121.2(3) . .
C14 C13 H13 119.4 . .
C12 C13 H13 119.4 . .
C9 C14 C13 121.2(3) . .
C9 C14 H14 119.4 . .
C13 C14 H14 119.4 . .
C16 C15 C20 117.3(3) . .
C16 C15 C12 118.9(3) . .
C20 C15 C12 123.9(3) . .
C17 C16 C15 122.2(3) . .
C17 C16 H16 118.9 . .
C15 C16 H16 118.9 . .
C18 C17 C16 120.1(3) . .
C18 C17 H17 120.0 . .
C16 C17 H17 120.0 . .
C17 C18 C19 119.2(3) . .
C17 C18 H18 120.4 . .
C19 C18 H18 120.4 . .
C18 C19 C20 121.3(3) . .
C18 C19 H19 119.4 . .
C20 C19 H19 119.4 . .
C19 C20 C15 119.9(3) . .
C19 C20 C21 117.4(3) . .
C15 C20 C21 122.6(3) . .
O4 C21 O5 123.8(3) . .
O4 C21 C20 117.5(3) . .
O5 C21 C20 118.6(3) . .
N1 C22 N3 110.7(3) . .
N1 C22 H22 124.7 . .
N3 C22 H22 124.7 . .
N2 C23 N3 114.8(3) . .
N2 C23 H23 122.6 . .
N3 C23 H23 122.6 . .
N1 C24 C25 112.9(3) . .
N1 C24 H24A 109.0 . .
C25 C24 H24A 109.0 . .
N1 C24 H24B 109.0 . .
C25 C24 H24B 109.0 . .
H24A C24 H24B 107.8 . .
C24 C25 C25 112.0(4) . 2_545
C24 C25 H25A 109.2 . .
C25 C25 H25A 109.2 2_545 .
C24 C25 H25B 109.2 . .
C25 C25 H25B 109.2 2_545 .
H25A C25 H25B 107.9 . .
C22 N1 N2 109.5(3) . .
C22 N1 C24 128.6(3) . .
N2 N1 C24 121.8(3) . .
C23 N2 N1 102.6(3) . .
C22 N3 C23 102.3(2) . .
C22 N3 Co1 129.2(2) . .
C23 N3 Co1 128.4(2) . .
Co1 O1W H1A 90(3) . .
Co1 O1W H1B 118(3) . .
H1A O1W H1B 106.4(15) . .
C6 O3 C8 116.8(2) . .
H2B O2W H2A 110.0(16) . .
C21 O4 Co1 128.5(2) . .

loop_
_geom_bond_atom_site_label_1
_geom_bond_atom_site_label_2
_geom_bond_distance
_geom_bond_site_symmetry_2
Co1 O1W 2.106(2) .
Co1 O1W 2.106(2) 2_655
Co1 O4 2.121(2) 2_655
Co1 O4 2.121(2) .
Co1 N3 2.149(2) .
Co1 N3 2.149(2) 2_655
C1 O2 1.215(4) .
C1 O1 1.316(4) .
C1 C2 1.484(5) .
C2 C7 1.385(4) .
C2 C3 1.387(4) .
C3 C4 1.361(5) .
C3 H3 0.9300 .
C4 C5 1.386(5) .
C4 H4 0.9300 .
C5 C6 1.385(4) .
C5 H5 0.9300 .
C6 C7 1.380(5) .
C6 O3 1.384(4) .
C7 H7 0.9300 .
C8 O3 1.424(4) .
C8 C9 1.498(5) .
C8 H8A 0.9700 .
C8 H8B 0.9700 .
C9 C14 1.378(5) .
C9 C10 1.382(5) .
C10 C11 1.372(5) .
C10 H10 0.9300 .
C11 C12 1.392(4) .
C11 H11 0.9300 .
C12 C13 1.388(4) .
C12 C15 1.484(4) .
C13 C14 1.385(4) .
C13 H13 0.9300 .
C14 H14 0.9300 .
C15 C16 1.400(4) .
C15 C20 1.401(4) .
C16 C17 1.373(5) .
C16 H16 0.9300 .
C17 C18 1.370(5) .
C17 H17 0.9300 .
C18 C19 1.386(5) .
C18 H18 0.9300 .
C19 C20 1.387(4) .
C19 H19 0.9300 .
C20 C21 1.509(4) .
C21 O4 1.246(3) .
C21 O5 1.256(4) .
C22 N1 1.318(4) .
C22 N3 1.326(4) .
C22 H22 0.9300 .
C23 N2 1.308(4) .
C23 N3 1.350(4) .
C23 H23 0.9300 .
C24 N1 1.470(4) .
C24 C25 1.488(5) .
C24 H24A 0.9700 .
C24 H24B 0.9700 .
C25 C25 1.518(7) 2_545
C25 H25A 0.9700 .
C25 H25B 0.9700 .
N1 N2 1.357(4) .
O1W H1A 0.897(10) .
O1W H1B 0.892(10) .
O2W H2B 0.884(10) .
O2W H2A 0.894(10) .

loop_
_geom_hbond_atom_site_label_D
_geom_hbond_atom_site_label_H
_geom_hbond_atom_site_label_A
_geom_hbond_distance_DH
_geom_hbond_distance_HA
_geom_hbond_distance_DA
_geom_hbond_angle_DHA
_geom_hbond_site_symmetry_A
O2W H2A N2 0.894(10) 2.09(2) 2.892(4) 149(3) 1_565
O1W H1A O5 0.897(10) 1.771(10) 2.666(3) 176(3) 2_655

loop_
_geom_torsion_atom_site_label_1
_geom_torsion_atom_site_label_2
_geom_torsion_atom_site_label_3
_geom_torsion_atom_site_label_4
_geom_torsion
_geom_torsion_site_symmetry_1
_geom_torsion_site_symmetry_4
O2 C1 C2 C7 13.9(5) . .
O1 C1 C2 C7 -165.9(3) . .
O2 C1 C2 C3 -166.1(3) . .
O1 C1 C2 C3 14.2(4) . .
C7 C2 C3 C4 1.2(5) . .
C1 C2 C3 C4 -178.8(3) . .
C2 C3 C4 C5 -0.1(5) . .
C3 C4 C5 C6 -0.7(5) . .
C4 C5 C6 C7 0.4(5) . .
C4 C5 C6 O3 -179.5(3) . .
O3 C6 C7 C2 -179.4(3) . .
C5 C6 C7 C2 0.7(5) . .
C3 C2 C7 C6 -1.5(5) . .
C1 C2 C7 C6 178.6(3) . .
O3 C8 C9 C14 -118.1(3) . .
O3 C8 C9 C10 66.0(4) . .
C14 C9 C10 C11 0.0(5) . .
C8 C9 C10 C11 176.0(3) . .
C9 C10 C11 C12 -0.2(5) . .
C10 C11 C12 C13 0.0(5) . .
C10 C11 C12 C15 -175.5(3) . .
C11 C12 C13 C14 0.3(5) . .
C15 C12 C13 C14 175.7(3) . .
C10 C9 C14 C13 0.3(5) . .
C8 C9 C14 C13 -175.7(3) . .
C12 C13 C14 C9 -0.5(5) . .
C13 C12 C15 C16 -128.3(3) . .
C11 C12 C15 C16 46.9(4) . .
C13 C12 C15 C20 52.5(4) . .
C11 C12 C15 C20 -132.3(3) . .
C20 C15 C16 C17 -2.6(5) . .
C12 C15 C16 C17 178.2(3) . .
C15 C16 C17 C18 1.3(5) . .
C16 C17 C18 C19 0.9(5) . .
C17 C18 C19 C20 -1.6(5) . .
C18 C19 C20 C15 0.2(5) . .
C18 C19 C20 C21 179.5(3) . .
C16 C15 C20 C19 1.9(4) . .
C12 C15 C20 C19 -178.9(3) . .
C16 C15 C20 C21 -177.4(3) . .
C12 C15 C20 C21 1.8(4) . .
C19 C20 C21 O4 -79.2(4) . .
C15 C20 C21 O4 100.1(3) . .
C19 C20 C21 O5 98.3(3) . .
C15 C20 C21 O5 -82.4(4) . .
N1 C24 C25 C25 175.4(4) . 2_545
N3 C22 N1 N2 0.1(4) . .
N3 C22 N1 C24 176.6(3) . .
C25 C24 N1 C22 -96.0(4) . .
C25 C24 N1 N2 80.1(4) . .
N3 C23 N2 N1 0.3(4) . .
C22 N1 N2 C23 -0.2(4) . .
C24 N1 N2 C23 -177.0(3) . .
N1 C22 N3 C23 0.0(4) . .
N1 C22 N3 Co1 179.0(2) . .
N2 C23 N3 C22 -0.2(4) . .
N2 C23 N3 Co1 -179.2(2) . .
O1W Co1 N3 C22 113.3(3) . .
O1W Co1 N3 C22 -66.7(3) 2_655 .
O4 Co1 N3 C22 -155.9(3) 2_655 .
O4 Co1 N3 C22 24.1(3) . .
N3 Co1 N3 C22 21(83) 2_655 .
O1W Co1 N3 C23 -68.0(3) . .
O1W Co1 N3 C23 112.0(3) 2_655 .
O4 Co1 N3 C23 22.8(3) 2_655 .
O4 Co1 N3 C23 -157.2(3) . .
N3 Co1 N3 C23 -160(83) 2_655 .
C7 C6 O3 C8 -176.5(3) . .
C5 C6 O3 C8 3.5(4) . .
C9 C8 O3 C6 176.6(3) . .
O5 C21 O4 Co1 -2.8(4) . .
C20 C21 O4 Co1 174.47(18) . .
O1W Co1 O4 C21 -157.2(2) . .
O1W Co1 O4 C21 22.8(2) 2_655 .
O4 Co1 O4 C21 70(85) 2_655 .
N3 Co1 O4 C21 -66.5(2) . .
N3 Co1 O4 C21 113.5(2) 2_655 .
